data_4321985
loop_
_publ_author_name
'William J. Casteel'
'David A. Dixon'
'Nicolas LeBlond'
'Philippa E. Lock'
'H\'el\`ene P. A. Mercier'
'Gary J. Schrobilgen'

_publ_section_title
;
 Lewis Acid Behavior of ReO2F3: Synthesis of (ReO2F3)\\infty, ReO2F4-,
 Re2O4F7-, Re3O6F10-, and ReO2F3(CH3CN) and Study by NMR Spectroscopy,
 Raman Spectroscopy, and Density Functional Theory Calculations; and X-ray
 Structures of [Li][ReO2F4], [K][Re2O4F7], [K][Re2O4F7].2ReO2F3,
 [Cs][Re3O6F10], and ReO3F(CH3CN)2.CH3CN
;
_journal_name_full 'Inorganic Chemistry'
_journal_page_first 2340
_journal_page_last 2358
_journal_paper_doi 10.1021/ic980695t
_journal_volume 38
_journal_year 1999
_chemical_formula_sum 'C6 H6 F N3 O3 Re'
_chemical_formula_weight 373.34
_chemical_name_systematic
; 
 ? 
;
_space_group_IT_number 62
_symmetry_cell_setting orthorhombic
_symmetry_space_group_name_Hall '-P 2ac 2n'
_symmetry_space_group_name_H-M 'P n m a'
_atom_sites_solution_hydrogens geom
_atom_sites_solution_primary direct
_atom_sites_solution_secondary difmap
_audit_creation_method SHELXL
_cell_angle_alpha 90.00
_cell_angle_beta 90.00
_cell_angle_gamma 90.00
_cell_formula_units_Z 4
_cell_length_a 9.138(3)
_cell_length_b 12.518(5)
_cell_length_c 9.138(4)
_cell_measurement_temperature 210(2)
_cell_volume 1045.3(7)
_computing_structure_refinement 'SHELXL-93 (Sheldrick, 1993)'
_computing_structure_solution 'SHELXS-86 (Sheldrick, 1990)'
_diffrn_ambient_temperature 210(2)
_diffrn_radiation_monochromator graphite
_diffrn_radiation_source 'fine-focus sealed tube'
_diffrn_radiation_type MoK\a
_diffrn_radiation_wavelength 0.71073
_diffrn_reflns_av_R_equivalents 0.0403
_diffrn_reflns_av_sigmaI/netI 0.0283
_diffrn_reflns_limit_h_max 11
_diffrn_reflns_limit_h_min -11
_diffrn_reflns_limit_k_max 15
_diffrn_reflns_limit_l_max 10
_diffrn_reflns_limit_l_min -11
_diffrn_reflns_number 8649
_diffrn_reflns_theta_max 26.38
_diffrn_reflns_theta_min 1.63
_exptl_absorpt_coefficient_mu 11.625
_exptl_crystal_density_diffrn 2.372
_exptl_crystal_F_000 684
_refine_diff_density_max 0.887
_refine_diff_density_min -1.071
_refine_diff_density_rms 0.128
_refine_ls_extinction_coef 0.0014(2)
_refine_ls_extinction_expression Fc^*^=kFc[1+0.001xFc^2^\l^3^/sin(2\q)]^-1/4^
_refine_ls_extinction_method SHELXL
_refine_ls_goodness_of_fit_all 1.205
_refine_ls_goodness_of_fit_obs 1.205
_refine_ls_matrix_type full
_refine_ls_number_parameters 69
_refine_ls_number_reflns 1194
_refine_ls_number_restraints 0
_refine_ls_restrained_S_all 1.205
_refine_ls_restrained_S_obs 1.205
_refine_ls_R_factor_all 0.0199
_refine_ls_shift/esd_max 0.071
_refine_ls_shift/esd_mean 0.014
_refine_ls_structure_factor_coef Fsqd
_refine_ls_weighting_details 'w=1/[\s^2^(Fo^2^)+(0.0193P)^2^+3.2159P] where P=(Fo^2^+2Fc^2^)/3'
_refine_ls_weighting_scheme calc
_refine_ls_wR_factor_all 0.0607
_refine_ls_wR_factor_obs 0.0605
_reflns_number_observed 1188
_reflns_number_total 1194
_reflns_observed_criterion >2sigma(I)
_cod_data_source_file ic980695t_5.cif
_cod_data_source_block reo3f
_cod_depositor_comments
;
The following automatic conversions were performed:

'_refine_ls_weighting_scheme' value 'calc
w=1/[\s^2^(Fo^2^)+(0.0193P)^2^+3.2159P] where P=(Fo^2^+2Fc^2^)/3' was
changed to 'calc'. New tag '_refine_ls_weighting_details' was
created. The value of the new tag was set to
'w=1/[\s^2^(Fo^2^)+(0.0193P)^2^+3.2159P] where P=(Fo^2^+2Fc^2^)/3'.

Automatic conversion script
Id: cif_fix_values 3143 2015-03-26 13:38:13Z robertas 
;
_cod_original_cell_volume 1045.4(7)
_cod_database_code 4321985

loop_
_symmetry_equiv_pos_as_xyz
'x, y, z'
'-x+1/2, -y, z+1/2'
'-x, y+1/2, -z'
'x+1/2, -y+1/2, -z+1/2'
'-x, -y, -z'
'x-1/2, y, -z-1/2'
'x, -y-1/2, z'
'-x-1/2, y-1/2, z-1/2'

loop_
_atom_site_aniso_label
_atom_site_aniso_U_11
_atom_site_aniso_U_22
_atom_site_aniso_U_33
_atom_site_aniso_U_23
_atom_site_aniso_U_13
_atom_site_aniso_U_12
Re1 0.0315(2) 0.0178(2) 0.0334(2) 0.000 0.00974(11) 0.000
F1 0.037(3) 0.042(3) 0.045(4) 0.000 -0.009(2) 0.000
O1 0.041(3) 0.031(2) 0.041(3) -0.004(2) 0.012(2) 0.006(2)
N1 0.034(3) 0.024(2) 0.031(3) 0.002(2) 0.000(2) -0.002(2)
C1 0.028(3) 0.021(2) 0.031(4) -0.002(2) 0.001(2) 0.000(2)
O2 0.038(3) 0.017(2) 0.030(4) 0.000 -0.001(3) 0.000
C2 0.045(4) 0.027(2) 0.038(5) 0.008(3) 0.015(2) 0.000(3)

loop_
_atom_site_label
_atom_site_type_symbol
_atom_site_fract_x
_atom_site_fract_y
_atom_site_fract_z
_atom_site_U_iso_or_equiv
_atom_site_thermal_displace_type
_atom_site_occupancy
_atom_site_calc_flag
_atom_site_refinement_flags
_atom_site_disorder_group
Re1 Re 0.01265(3) 0.2500 0.02197(4) 0.02757(14) Uani 1 d S .
F1 F -0.0900(6) 0.2500 -0.1563(7) 0.0413(15) Uani 1 d S .
O1 O -0.0710(5) 0.3579(3) 0.0992(6) 0.0378(11) Uani 1 d . .
N1 N 0.1449(5) 0.3652(3) -0.1215(6) 0.0295(11) Uani 1 d . .
C1 C 0.2100(6) 0.4210(4) -0.1949(6) 0.0267(11) Uani 1 d . .
O2 O 0.1790(7) 0.2500 0.1250(7) 0.0280(13) Uani 1 d S .
C2 C 0.2949(12) 0.4927(4) -0.2864(12) 0.0367(13) Uani 1 d . .
H2A H 0.3057(45) 0.4619(19) -0.3831(19) 0.055 Uiso 1 calc R .
H2B H 0.3908(22) 0.5033(29) -0.2432(29) 0.055 Uiso 1 calc R .
H2C H 0.2449(28) 0.5609(14) -0.2939(44) 0.055 Uiso 1 calc R .
C4 C 0.4791(15) 0.5642(14) -0.0095(21) 0.054(4) Uiso 0.50 d P .
C3 C 0.4739(15) 0.6548(13) -0.0134(21) 0.049(3) Uiso 0.50 d P .
N2 N 0.4667(16) 0.7500 -0.0190(19) 0.098(4) Uiso 1 d S .

loop_
_atom_type_symbol
_atom_type_description
_atom_type_scat_dispersion_real
_atom_type_scat_dispersion_imag
_atom_type_scat_source
C C 0.0033 0.0016 'International Tables Vol C Tables 4.2.6.8 and 6.1.1.4'
H H 0.0000 0.0000 'International Tables Vol C Tables 4.2.6.8 and 6.1.1.4'
N N 0.0061 0.0033 'International Tables Vol C Tables 4.2.6.8 and 6.1.1.4'
O O 0.0106 0.0060 'International Tables Vol C Tables 4.2.6.8 and 6.1.1.4'
F F 0.0171 0.0103 'International Tables Vol C Tables 4.2.6.8 and 6.1.1.4'
Re Re -1.0185 7.2310 'International Tables Vol C Tables 4.2.6.8 and 6.1.1.4'

loop_
_geom_angle_atom_site_label_1
_geom_angle_atom_site_label_2
_geom_angle_atom_site_label_3
_geom_angle
_geom_angle_site_symmetry_1
_geom_angle_site_symmetry_3
_geom_angle_publ_flag
O1 Re1 O1 104.8(3) 7_565 . ?
O1 Re1 O2 99.4(2) 7_565 . ?
O1 Re1 O2 99.4(2) . . ?
O1 Re1 F1 97.8(2) 7_565 . ?
O2 Re1 F1 151.7(2) . . ?
O1 Re1 N1 166.2(2) 7_565 . ?
O1 Re1 N1 88.5(2) . . ?
O2 Re1 N1 81.5(2) . . ?
F1 Re1 N1 76.6(2) . . ?
O1 Re1 N1 88.5(2) 7_565 7_565 ?
O1 Re1 N1 166.2(2) . 7_565 ?
O2 Re1 N1 81.5(2) . 7_565 ?
F1 Re1 N1 76.6(2) . 7_565 ?
N1 Re1 N1 77.9(2) . 7_565 ?
Re1 F1 N1 58.9(2) . . ?
Re1 F1 N1 58.9(2) . 7_565 ?
N1 F1 N1 67.2(2) . 7_565 ?
Re1 F1 O1 38.67(14) . . ?
N1 F1 O1 64.2(2) . . ?
N1 F1 O1 96.8(2) 7_565 . ?
Re1 F1 O1 38.67(14) . 7_565 ?
N1 F1 O1 96.8(2) . 7_565 ?
N1 F1 O1 64.2(2) 7_565 7_565 ?
O1 F1 O1 60.0(2) . 7_565 ?
Re1 O1 O2 41.45(15) . . ?
Re1 O1 O1 37.60(13) . 7_565 ?
O2 O1 O1 59.53(11) . 7_565 ?
Re1 O1 F1 43.57(15) . . ?
O2 O1 F1 83.0(2) . . ?
O1 O1 F1 60.02(11) 7_565 . ?
C1 N1 Re1 178.6(5) . . ?
C1 N1 F1 134.4(5) . . ?
Re1 N1 F1 44.6(2) . . ?
C1 N1 O2 139.7(5) . . ?
Re1 N1 O2 41.04(15) . . ?
F1 N1 O2 84.3(2) . . ?
N1 C1 C2 178.9(9) . . ?
Re1 O2 O1 39.2(2) . 7_565 ?
Re1 O2 O1 39.2(2) . . ?
O1 O2 O1 60.9(2) 7_565 . ?
Re1 O2 N1 57.4(2) . . ?
O1 O2 N1 95.7(2) 7_565 . ?
O1 O2 N1 63.6(2) . . ?
Re1 O2 N1 57.4(2) . 7_565 ?
O1 O2 N1 63.6(2) 7_565 7_565 ?
O1 O2 N1 95.7(2) . 7_565 ?
N1 O2 N1 64.8(3) . 7_565 ?
C3 C4 C4 168.3(19) . 5_665 ?
N2 C3 C4 179.0(20) . . ?
C3 N2 C3 172.0(21) 7_575 . ?

loop_
_geom_bond_atom_site_label_1
_geom_bond_atom_site_label_2
_geom_bond_distance
_geom_bond_site_symmetry_2
_geom_bond_publ_flag
Re1 O1 1.705(4) 7_565 ?
Re1 O1 1.705(4) . ?
Re1 O2 1.788(5) . ?
Re1 F1 1.880(5) . ?
Re1 N1 2.294(4) . ?
Re1 N1 2.294(4) 7_565 ?
F1 N1 2.606(7) . ?
F1 N1 2.606(7) 7_565 ?
F1 O1 2.703(8) . ?
F1 O1 2.703(8) 7_565 ?
O1 O2 2.664(7) . ?
O1 O1 2.701(7) 7_565 ?
N1 C1 1.136(7) . ?
N1 O2 2.693(8) . ?
C1 C2 1.451(7) . ?
O2 O1 2.664(7) 7_565 ?
O2 N1 2.693(8) 7_565 ?
C4 C3 1.14(2) . ?
C4 C4 1.66(3) 5_665 ?
C3 N2 1.19(2) . ?
N2 C3 1.19(2) 7_575 ?
